data_7052812
loop_
_publ_author_name
'Walter, Marc D.'
'White, Peter S.'
'Schauer, Cynthia K.'
'Brookhart, Maurice'

_publ_section_title
;
 The quest for stable \s-methane complexes: computational and experimental
 studies
;
_journal_issue 12
_journal_name_full 'New Journal of Chemistry'
_journal_page_first 2884
_journal_paper_doi 10.1039/c1nj20602h
_journal_volume 35
_journal_year 2011
_chemical_formula_sum 'C55 H56 B Cl2 F24 N O2 P2 Pd'
_chemical_formula_weight 1469.06
_chemical_name_systematic
;
?
;
_space_group_IT_number 14
_symmetry_cell_setting monoclinic
_symmetry_space_group_name_Hall '-P 2ybc'
_symmetry_space_group_name_H-M 'P 1 21/c 1'
_atom_sites_solution_hydrogens geom
_atom_sites_solution_primary direct
_atom_sites_solution_secondary difmap
_audit_creation_method SHELXL-97
_cell_angle_alpha 90.00
_cell_angle_beta 98.591(2)
_cell_angle_gamma 90.00
_cell_formula_units_Z 4
_cell_length_a 13.7687(5)
_cell_length_b 23.5697(9)
_cell_length_c 19.7027(7)
_cell_measurement_reflns_used 4193
_cell_measurement_temperature 100(2)
_cell_measurement_theta_max 69.79
_cell_measurement_theta_min 2.94
_cell_volume 6322.3(4)
_computing_cell_refinement 'Bruker SAINT'
_computing_data_collection 'Bruker APEX2'
_computing_data_reduction 'Bruker SAINT'
_computing_molecular_graphics 'Bruker SHELXTL'
_computing_publication_material 'Bruker SHELXTL'
_computing_structure_refinement 'SHELXL-97 (Sheldrick, 2008)'
_computing_structure_solution 'SHELXS-97 (Sheldrick, 2008)'
_diffrn_ambient_temperature 100(2)
_diffrn_measured_fraction_theta_full 0.994
_diffrn_measured_fraction_theta_max 0.994
_diffrn_measurement_device_type 'Bruker APEX-II CCD'
_diffrn_measurement_method '\f and \w scans'
_diffrn_radiation_monochromator graphite
_diffrn_radiation_source 'fine-focus sealed tube'
_diffrn_radiation_type CuK\a
_diffrn_radiation_wavelength 1.54178
_diffrn_reflns_av_R_equivalents 0.0310
_diffrn_reflns_av_sigmaI/netI 0.0222
_diffrn_reflns_limit_h_max 16
_diffrn_reflns_limit_h_min -16
_diffrn_reflns_limit_k_max 28
_diffrn_reflns_limit_k_min -28
_diffrn_reflns_limit_l_max 24
_diffrn_reflns_limit_l_min -22
_diffrn_reflns_number 59378
_diffrn_reflns_theta_full 70.14
_diffrn_reflns_theta_max 70.14
_diffrn_reflns_theta_min 2.94
_diffrn_standards_number 0
_exptl_absorpt_coefficient_mu 4.631
_exptl_absorpt_correction_T_max 0.8015
_exptl_absorpt_correction_T_min 0.3372
_exptl_absorpt_correction_type analytical
_exptl_absorpt_process_details '(Bruker SADABS, 2008)'
_exptl_crystal_colour colourless
_exptl_crystal_density_diffrn 1.543
_exptl_crystal_density_method 'not measured'
_exptl_crystal_description block
_exptl_crystal_F_000 2960
_exptl_crystal_size_max 0.30
_exptl_crystal_size_mid 0.10
_exptl_crystal_size_min 0.05
_refine_diff_density_max 1.278
_refine_diff_density_min -0.755
_refine_diff_density_rms 0.085
_refine_ls_extinction_method none
_refine_ls_goodness_of_fit_ref 1.034
_refine_ls_hydrogen_treatment constr
_refine_ls_matrix_type full
_refine_ls_number_parameters 806
_refine_ls_number_reflns 11956
_refine_ls_number_restraints 0
_refine_ls_restrained_S_all 1.034
_refine_ls_R_factor_all 0.0502
_refine_ls_R_factor_gt 0.0463
_refine_ls_shift/su_max 0.001
_refine_ls_shift/su_mean 0.000
_refine_ls_structure_factor_coef Fsqd
_refine_ls_weighting_details 'calc w=1/[\s^2^(Fo^2^)+(0.0703P)^2^+12.2747P] where P=(Fo^2^+2Fc^2^)/3'
_refine_ls_weighting_scheme calc
_refine_ls_wR_factor_gt 0.1241
_refine_ls_wR_factor_ref 0.1273
_reflns_number_gt 10879
_reflns_number_total 11956
_reflns_threshold_expression >2sigma(I)
_cod_data_source_file c1nj20602h.txt
_cod_data_source_block PdMe
_cod_depositor_comments
;
The following automatic conversions were performed:

'_symmetry_cell_setting' value 'Monoclinic' changed to 'monoclinic'
according to /home/saulius/struct/CIF-dictionaries/cif_core.dic
dictionary named 'cif_core.dic' version 2.4.1 from 2010-06-29.

Automatic conversion script
Id: cif_fix_values 1715 2011-07-08 13:25:40Z adriana 
;
_cod_original_sg_symbol_H-M 'P2(1)/c '
_cod_database_code 7052812

loop_
_symmetry_equiv_pos_as_xyz
'x, y, z'
'-x, y+1/2, -z+1/2'
'-x, -y, -z'
'x, -y-1/2, z-1/2'

loop_
_atom_site_label
_atom_site_type_symbol
_atom_site_fract_x
_atom_site_fract_y
_atom_site_fract_z
_atom_site_U_iso_or_equiv
_atom_site_adp_type
_atom_site_occupancy
_atom_site_symmetry_multiplicity
_atom_site_calc_flag
_atom_site_refinement_flags
C1 C 1.0229(3) 0.42758(14) 0.73004(19) 0.0342(8) Uani 1 1 d .
C2 C 0.9438(4) 0.40874(17) 0.6717(2) 0.0555(12) Uani 1 1 d .
H2A H 0.9531 0.3686 0.6616 0.083 Uiso 1 1 calc R
H2B H 0.9487 0.4314 0.6306 0.083 Uiso 1 1 calc R
H2C H 0.8788 0.4142 0.6853 0.083 Uiso 1 1 calc R
C3 C 1.0187(3) 0.38959(15) 0.7928(2) 0.0412(9) Uani 1 1 d .
H3A H 0.9541 0.3932 0.8076 0.062 Uiso 1 1 calc R
H3B H 1.0698 0.4013 0.8303 0.062 Uiso 1 1 calc R
H3C H 1.0295 0.3500 0.7807 0.062 Uiso 1 1 calc R
C4 C 1.1245(4) 0.42314(19) 0.7071(3) 0.0594(13) Uani 1 1 d .
H4A H 1.1345 0.3844 0.6915 0.089 Uiso 1 1 calc R
H4B H 1.1754 0.4324 0.7458 0.089 Uiso 1 1 calc R
H4C H 1.1283 0.4498 0.6694 0.089 Uiso 1 1 calc R
C5 C 1.1251(3) 0.50489(18) 0.8710(2) 0.0516(11) Uani 1 1 d .
H5A H 1.1635 0.4728 0.8577 0.077 Uiso 1 1 calc R
H5B H 1.0694 0.4906 0.8916 0.077 Uiso 1 1 calc R
H5C H 1.1668 0.5285 0.9044 0.077 Uiso 1 1 calc R
C6 C 1.0870(3) 0.54042(15) 0.80719(19) 0.0343(8) Uani 1 1 d .
C7 C 1.1729(3) 0.55799(18) 0.7703(3) 0.0508(11) Uani 1 1 d .
H7A H 1.2202 0.5803 0.8017 0.076 Uiso 1 1 calc R
H7B H 1.1481 0.5809 0.7300 0.076 Uiso 1 1 calc R
H7C H 1.2053 0.5240 0.7559 0.076 Uiso 1 1 calc R
C8 C 1.0349(3) 0.59406(17) 0.8283(2) 0.0475(10) Uani 1 1 d .
H8A H 1.0822 0.6178 0.8577 0.071 Uiso 1 1 calc R
H8B H 0.9817 0.5831 0.8536 0.071 Uiso 1 1 calc R
H8C H 1.0076 0.6154 0.7872 0.071 Uiso 1 1 calc R
C9 C 0.8219(2) 0.52882(13) 0.77503(16) 0.0237(6) Uani 1 1 d .
C10 C 0.7526(2) 0.53047(13) 0.81853(16) 0.0268(6) Uani 1 1 d .
H10 H 0.7591 0.5079 0.8589 0.032 Uiso 1 1 calc R
C11 C 0.6729(2) 0.56624(14) 0.80139(17) 0.0275(7) Uani 1 1 d .
H11 H 0.6240 0.5684 0.8306 0.033 Uiso 1 1 calc R
C12 C 0.6632(2) 0.59900(13) 0.74241(16) 0.0253(6) Uani 1 1 d .
H12 H 0.6092 0.6241 0.7309 0.030 Uiso 1 1 calc R
C13 C 0.7351(2) 0.59374(13) 0.70119(15) 0.0218(6) Uani 1 1 d .
C14 C 0.7267(3) 0.57393(17) 0.51712(18) 0.0358(8) Uani 1 1 d .
C15 C 0.6853(3) 0.52240(18) 0.5512(2) 0.0487(10) Uani 1 1 d .
H15A H 0.6429 0.5355 0.5838 0.073 Uiso 1 1 calc R
H15B H 0.7396 0.5000 0.5756 0.073 Uiso 1 1 calc R
H15C H 0.6470 0.4988 0.5159 0.073 Uiso 1 1 calc R
C16 C 0.7914(4) 0.5523(2) 0.4655(2) 0.0601(13) Uani 1 1 d .
H16A H 0.7514 0.5297 0.4300 0.090 Uiso 1 1 calc R
H16B H 0.8443 0.5287 0.4894 0.090 Uiso 1 1 calc R
H16C H 0.8197 0.5846 0.4441 0.090 Uiso 1 1 calc R
C17 C 0.6415(3) 0.6100(2) 0.4822(2) 0.0573(12) Uani 1 1 d .
H17A H 0.6671 0.6408 0.4565 0.086 Uiso 1 1 calc R
H17B H 0.6056 0.6261 0.5171 0.086 Uiso 1 1 calc R
H17C H 0.5970 0.5863 0.4506 0.086 Uiso 1 1 calc R
C18 C 0.8386(2) 0.68498(14) 0.56652(18) 0.0300(7) Uani 1 1 d .
C19 C 0.9128(3) 0.70401(16) 0.6281(2) 0.0434(9) Uani 1 1 d .
H19A H 0.9325 0.7433 0.6213 0.065 Uiso 1 1 calc R
H19B H 0.9707 0.6794 0.6324 0.065 Uiso 1 1 calc R
H19C H 0.8826 0.7015 0.6700 0.065 Uiso 1 1 calc R
C20 C 0.8879(3) 0.68631(19) 0.5014(2) 0.0481(10) Uani 1 1 d .
H20A H 0.8391 0.6776 0.4612 0.072 Uiso 1 1 calc R
H20B H 0.9407 0.6580 0.5054 0.072 Uiso 1 1 calc R
H20C H 0.9155 0.7241 0.4961 0.072 Uiso 1 1 calc R
C21 C 0.7503(3) 0.72526(15) 0.5590(2) 0.0379(8) Uani 1 1 d .
H21A H 0.7184 0.7230 0.6002 0.057 Uiso 1 1 calc R
H21B H 0.7033 0.7143 0.5187 0.057 Uiso 1 1 calc R
H21C H 0.7726 0.7642 0.5532 0.057 Uiso 1 1 calc R
C22 C 1.0274(3) 0.55346(18) 0.5913(2) 0.0410(9) Uani 1 1 d .
H22A H 1.0242 0.5880 0.5633 0.062 Uiso 1 1 calc R
H22B H 1.0165 0.5202 0.5612 0.062 Uiso 1 1 calc R
H22C H 1.0922 0.5507 0.6194 0.062 Uiso 1 1 calc R
C23 C 0.4271(2) 0.18488(12) 0.60386(14) 0.0188(5) Uani 1 1 d .
C24 C 0.3635(2) 0.15289(12) 0.55564(15) 0.0219(6) Uani 1 1 d .
H24 H 0.3908 0.1303 0.5233 0.026 Uiso 1 1 calc R
C25 C 0.2620(2) 0.15334(13) 0.55389(16) 0.0253(6) Uani 1 1 d .
C26 C 0.1994(3) 0.11667(16) 0.50236(19) 0.0363(8) Uani 1 1 d .
C27 C 0.2186(2) 0.18655(14) 0.59889(16) 0.0263(6) Uani 1 1 d .
H27 H 0.1493 0.1871 0.5975 0.032 Uiso 1 1 calc R
C28 C 0.2795(2) 0.21900(13) 0.64609(16) 0.0252(6) Uani 1 1 d .
C29 C 0.2366(3) 0.25587(16) 0.69609(18) 0.0345(8) Uani 1 1 d .
C30 C 0.3811(2) 0.21763(12) 0.64889(15) 0.0218(6) Uani 1 1 d .
H30 H 0.4207 0.2398 0.6826 0.026 Uiso 1 1 calc R
C31 C 0.6102(2) 0.22733(12) 0.65254(14) 0.0193(6) Uani 1 1 d .
C32 C 0.5829(2) 0.28442(12) 0.64602(16) 0.0238(6) Uani 1 1 d .
H32 H 0.5242 0.2943 0.6166 0.029 Uiso 1 1 calc R
C33 C 0.6392(2) 0.32742(13) 0.68145(17) 0.0284(7) Uani 1 1 d .
C34 C 0.6034(3) 0.38747(15) 0.6738(2) 0.0471(10) Uani 1 1 d .
C35 C 0.7254(2) 0.31492(13) 0.72464(16) 0.0258(6) Uani 1 1 d .
H35 H 0.7630 0.3440 0.7495 0.031 Uiso 1 1 calc R
C36 C 0.7553(2) 0.25895(13) 0.73059(15) 0.0231(6) Uani 1 1 d .
C37 C 0.8478(2) 0.24331(14) 0.77709(18) 0.0299(7) Uani 1 1 d .
C38 C 0.6994(2) 0.21630(12) 0.69478(15) 0.0203(6) Uani 1 1 d .
H38 H 0.7226 0.1783 0.6992 0.024 Uiso 1 1 calc R
C39 C 0.56465(19) 0.11501(12) 0.65055(14) 0.0182(5) Uani 1 1 d .
C40 C 0.5745(2) 0.11128(12) 0.72243(15) 0.0187(5) Uani 1 1 d .
H40 H 0.5776 0.1453 0.7485 0.022 Uiso 1 1 calc R
C41 C 0.5799(2) 0.05957(13) 0.75675(16) 0.0232(6) Uani 1 1 d .
C42 C 0.5947(3) 0.05862(14) 0.83382(18) 0.0304(7) Uani 1 1 d .
C43 C 0.5743(2) 0.00887(13) 0.72081(16) 0.0252(6) Uani 1 1 d .
H43 H 0.5774 -0.0265 0.7441 0.030 Uiso 1 1 calc R
C44 C 0.5640(2) 0.01132(13) 0.64975(16) 0.0247(6) Uani 1 1 d .
C45 C 0.5532(3) -0.04258(14) 0.6091(2) 0.0381(8) Uani 1 1 d .
C46 C 0.5594(2) 0.06332(12) 0.61560(15) 0.0203(6) Uani 1 1 d .
H46 H 0.5525 0.0636 0.5669 0.024 Uiso 1 1 calc R
C47 C 0.5834(2) 0.17526(12) 0.53500(14) 0.0193(6) Uani 1 1 d .
C48 C 0.5360(2) 0.20732(12) 0.47975(15) 0.0226(6) Uani 1 1 d .
H48 H 0.4784 0.2280 0.4853 0.027 Uiso 1 1 calc R
C49 C 0.5708(2) 0.20967(13) 0.41704(16) 0.0271(6) Uani 1 1 d .
C50 C 0.5158(3) 0.24277(17) 0.35876(19) 0.0430(9) Uani 1 1 d .
C51 C 0.6541(2) 0.17998(13) 0.40665(16) 0.0277(7) Uani 1 1 d .
H51 H 0.6775 0.1814 0.3637 0.033 Uiso 1 1 calc R
C52 C 0.7022(2) 0.14836(13) 0.46025(16) 0.0256(6) Uani 1 1 d .
C53 C 0.7917(3) 0.11428(16) 0.45083(19) 0.0378(8) Uani 1 1 d .
C54 C 0.6680(2) 0.14652(12) 0.52320(15) 0.0220(6) Uani 1 1 d .
H54 H 0.7034 0.1249 0.5594 0.026 Uiso 1 1 calc R
C100 C 0.7895(5) 0.2874(3) 0.5278(4) 0.101(2) Uani 1 1 d .
H10A H 0.7752 0.2646 0.4852 0.122 Uiso 1 1 calc R
H10B H 0.7330 0.2828 0.5531 0.122 Uiso 1 1 calc R
B1 B 0.5466(2) 0.17608(13) 0.61034(16) 0.0179(6) Uani 1 1 d .
N1 N 0.81358(18) 0.55975(10) 0.71696(13) 0.0200(5) Uani 1 1 d .
O1 O 0.90241(16) 0.49544(9) 0.78910(11) 0.0271(5) Uani 1 1 d .
O2 O 0.72871(15) 0.62380(9) 0.64199(11) 0.0244(4) Uani 1 1 d .
F1 F 0.2134(3) 0.06236(11) 0.51485(15) 0.0810(11) Uani 1 1 d .
F2 F 0.2211(2) 0.12276(11) 0.43930(12) 0.0600(7) Uani 1 1 d .
F3 F 0.10604(19) 0.1278(2) 0.4974(2) 0.1210(18) Uani 1 1 d .
F4 F 0.13958(16) 0.26062(13) 0.68239(14) 0.0607(7) Uani 1 1 d .
F5 F 0.2580(2) 0.23690(12) 0.76022(11) 0.0568(7) Uani 1 1 d .
F6 F 0.27217(19) 0.30870(10) 0.69776(14) 0.0556(6) Uani 1 1 d .
F7 F 0.5145(3) 0.39379(12) 0.6891(2) 0.0870(11) Uani 1 1 d .
F8 F 0.5902(3) 0.40463(11) 0.60800(17) 0.0757(9) Uani 1 1 d .
F9 F 0.6640(3) 0.42434(11) 0.7051(2) 0.1209(19) Uani 1 1 d .
F10 F 0.92487(19) 0.24075(18) 0.74467(15) 0.0848(11) Uani 1 1 d .
F11 F 0.87218(19) 0.27963(11) 0.82761(14) 0.0606(7) Uani 1 1 d .
F12 F 0.8429(2) 0.19337(12) 0.80628(18) 0.0871(12) Uani 1 1 d .
F13 F 0.68925(18) 0.06245(13) 0.86038(12) 0.0594(7) Uani 1 1 d .
F14 F 0.5514(2) 0.10142(11) 0.86109(11) 0.0578(7) Uani 1 1 d .
F15 F 0.5613(2) 0.01165(11) 0.85925(12) 0.0650(8) Uani 1 1 d .
F16 F 0.5958(3) -0.08615(10) 0.64195(14) 0.0882(12) Uani 1 1 d .
F17 F 0.4595(2) -0.05537(14) 0.5887(2) 0.0951(13) Uani 1 1 d .
F18 F 0.5897(2) -0.03899(10) 0.55047(13) 0.0616(7) Uani 1 1 d .
F19 F 0.46489(18) 0.28573(11) 0.37809(12) 0.0521(6) Uani 1 1 d .
F20 F 0.4545(4) 0.21108(15) 0.31775(19) 0.129(2) Uani 1 1 d .
F21 F 0.5762(3) 0.26608(15) 0.31983(17) 0.0919(13) Uani 1 1 d .
F22 F 0.87132(19) 0.13216(17) 0.4883(2) 0.1038(15) Uani 1 1 d .
F23 F 0.7823(2) 0.05964(10) 0.46773(15) 0.0609(7) Uani 1 1 d .
F24 F 0.8060(2) 0.11126(13) 0.38579(14) 0.0689(9) Uani 1 1 d .
P1 P 0.99586(5) 0.50314(3) 0.74425(4) 0.02183(16) Uani 1 1 d .
P2 P 0.80753(5) 0.61116(3) 0.58645(4) 0.02212(16) Uani 1 1 d .
Cl1 Cl 0.7958(2) 0.35611(10) 0.50550(14) 0.1419(10) Uani 1 1 d .
Cl2 Cl 0.89199(12) 0.25906(6) 0.57722(8) 0.0796(4) Uani 1 1 d .
Pd1 Pd 0.920659(15) 0.556506(9) 0.654112(11) 0.02121(8) Uani 1 1 d .

loop_
_atom_site_aniso_label
_atom_site_aniso_U_11
_atom_site_aniso_U_22
_atom_site_aniso_U_33
_atom_site_aniso_U_23
_atom_site_aniso_U_13
_atom_site_aniso_U_12
C1 0.0408(19) 0.0227(15) 0.041(2) 0.0021(14) 0.0117(16) 0.0065(14)
C2 0.089(3) 0.0288(19) 0.045(2) -0.0064(17) -0.003(2) 0.000(2)
C3 0.050(2) 0.0239(16) 0.050(2) 0.0093(16) 0.0103(18) 0.0027(15)
C4 0.068(3) 0.042(2) 0.078(3) 0.018(2) 0.043(3) 0.027(2)
C5 0.059(3) 0.041(2) 0.046(2) 0.0086(18) -0.022(2) -0.0072(19)
C6 0.0314(17) 0.0306(17) 0.0368(19) 0.0063(15) -0.0084(15) -0.0049(14)
C7 0.0284(19) 0.049(2) 0.072(3) 0.017(2) -0.0040(19) -0.0131(16)
C8 0.059(3) 0.035(2) 0.043(2) -0.0070(17) -0.0074(19) -0.0050(18)
C9 0.0227(14) 0.0244(15) 0.0243(15) 0.0025(12) 0.0047(12) 0.0004(11)
C10 0.0294(16) 0.0281(16) 0.0245(15) 0.0043(12) 0.0086(13) -0.0002(13)
C11 0.0254(15) 0.0316(16) 0.0277(16) -0.0029(13) 0.0110(13) -0.0014(13)
C12 0.0207(14) 0.0277(15) 0.0286(16) -0.0014(13) 0.0071(12) 0.0020(12)
C13 0.0190(13) 0.0239(14) 0.0227(15) -0.0016(12) 0.0032(11) 0.0007(11)
C14 0.0341(18) 0.046(2) 0.0254(17) -0.0096(15) -0.0003(14) -0.0024(15)
C15 0.046(2) 0.045(2) 0.053(2) -0.0138(19) 0.0015(19) -0.0142(18)
C16 0.060(3) 0.084(4) 0.039(2) -0.030(2) 0.014(2) -0.012(2)
C17 0.048(2) 0.069(3) 0.046(2) -0.006(2) -0.023(2) -0.001(2)
C18 0.0289(16) 0.0278(16) 0.0339(18) 0.0084(13) 0.0074(14) 0.0026(13)
C19 0.0358(19) 0.0320(18) 0.060(3) 0.0001(18) -0.0010(17) -0.0043(15)
C20 0.050(2) 0.049(2) 0.051(2) 0.0191(19) 0.026(2) 0.0087(18)
C21 0.0367(18) 0.0311(17) 0.047(2) 0.0117(16) 0.0091(16) 0.0078(15)
C22 0.0364(19) 0.058(2) 0.0341(19) 0.0128(17) 0.0230(16) 0.0176(17)
C23 0.0220(13) 0.0166(13) 0.0180(13) 0.0027(10) 0.0037(11) 0.0013(11)
C24 0.0249(14) 0.0216(14) 0.0196(14) -0.0007(11) 0.0050(11) 0.0013(11)
C25 0.0262(15) 0.0235(14) 0.0249(15) 0.0018(12) -0.0002(12) 0.0001(12)
C26 0.0288(17) 0.041(2) 0.0373(19) -0.0054(16) -0.0010(14) -0.0053(14)
C27 0.0208(14) 0.0311(16) 0.0272(16) 0.0067(13) 0.0044(12) 0.0031(12)
C28 0.0271(15) 0.0263(15) 0.0227(15) 0.0024(12) 0.0057(12) 0.0066(12)
C29 0.0292(17) 0.042(2) 0.0336(19) -0.0032(15) 0.0098(14) 0.0104(14)
C30 0.0254(14) 0.0216(14) 0.0182(14) 0.0001(11) 0.0028(11) 0.0018(11)
C31 0.0219(13) 0.0213(14) 0.0161(13) 0.0004(11) 0.0079(11) -0.0025(11)
C32 0.0266(15) 0.0208(14) 0.0232(15) 0.0007(11) 0.0011(12) -0.0008(12)
C33 0.0331(16) 0.0195(15) 0.0318(17) -0.0015(12) 0.0020(13) -0.0004(12)
C34 0.045(2) 0.0225(17) 0.068(3) -0.0039(17) -0.013(2) 0.0025(15)
C35 0.0291(15) 0.0212(14) 0.0270(16) -0.0039(12) 0.0034(13) -0.0054(12)
C36 0.0227(14) 0.0260(15) 0.0211(15) -0.0012(12) 0.0053(12) -0.0019(12)
C37 0.0265(15) 0.0243(15) 0.0370(18) -0.0036(13) -0.0018(14) -0.0012(12)
C38 0.0231(14) 0.0193(13) 0.0199(14) 0.0000(11) 0.0084(11) 0.0003(11)
C39 0.0153(12) 0.0195(13) 0.0202(14) -0.0002(11) 0.0037(10) -0.0001(10)
C40 0.0170(13) 0.0195(13) 0.0197(14) -0.0014(11) 0.0032(11) -0.0003(10)
C41 0.0213(14) 0.0245(15) 0.0235(16) 0.0041(12) 0.0027(12) -0.0020(11)
C42 0.0376(18) 0.0283(17) 0.0248(16) 0.0068(13) 0.0028(14) -0.0004(13)
C43 0.0248(15) 0.0204(14) 0.0304(16) 0.0050(12) 0.0038(12) -0.0006(11)
C44 0.0224(14) 0.0214(14) 0.0305(16) -0.0018(12) 0.0053(12) -0.0003(11)
C45 0.051(2) 0.0212(16) 0.042(2) -0.0057(15) 0.0089(17) -0.0035(15)
C46 0.0203(14) 0.0210(14) 0.0197(14) -0.0029(11) 0.0034(11) -0.0010(11)
C47 0.0226(13) 0.0178(13) 0.0175(13) -0.0021(11) 0.0032(11) -0.0038(11)
C48 0.0258(14) 0.0206(14) 0.0220(15) -0.0002(11) 0.0054(12) 0.0003(11)
C49 0.0346(17) 0.0246(15) 0.0231(15) 0.0038(12) 0.0076(13) -0.0022(13)
C50 0.061(2) 0.041(2) 0.0287(19) 0.0120(16) 0.0113(18) 0.0092(18)
C51 0.0388(17) 0.0269(15) 0.0204(15) 0.0004(12) 0.0141(13) -0.0037(13)
C52 0.0291(15) 0.0234(15) 0.0263(16) -0.0022(12) 0.0107(13) -0.0015(12)
C53 0.042(2) 0.042(2) 0.0335(19) 0.0013(15) 0.0184(16) 0.0096(16)
C54 0.0254(14) 0.0209(14) 0.0200(14) -0.0002(11) 0.0045(11) -0.0017(11)
C100 0.094(5) 0.086(5) 0.119(6) 0.004(4) 0.000(4) -0.046(4)
B1 0.0208(15) 0.0173(14) 0.0160(15) -0.0016(12) 0.0038(12) 0.0001(12)
N1 0.0189(12) 0.0244(12) 0.0178(12) 0.0006(9) 0.0063(10) 0.0002(9)
O1 0.0245(10) 0.0312(11) 0.0271(11) 0.0099(9) 0.0089(9) 0.0055(9)
O2 0.0217(10) 0.0296(11) 0.0227(10) 0.0042(9) 0.0055(8) 0.0059(8)
F1 0.136(3) 0.0352(13) 0.0577(17) 0.0052(11) -0.0314(18) -0.0348(16)
F2 0.0834(19) 0.0574(15) 0.0335(12) -0.0067(11) -0.0094(12) -0.0270(14)
F3 0.0247(13) 0.187(4) 0.147(3) -0.121(3) -0.0025(16) -0.0084(18)
F4 0.0296(11) 0.090(2) 0.0633(16) -0.0305(14) 0.0102(11) 0.0152(12)
F5 0.0762(17) 0.0696(16) 0.0282(11) -0.0013(11) 0.0195(11) 0.0276(14)
F6 0.0625(15) 0.0363(12) 0.0742(17) -0.0171(12) 0.0304(13) 0.0067(11)
F7 0.095(2) 0.0385(14) 0.138(3) 0.0055(16) 0.051(2) 0.0315(15)
F8 0.100(2) 0.0381(14) 0.085(2) 0.0246(14) -0.0014(18) 0.0121(14)
F9 0.118(3) 0.0213(12) 0.187(4) -0.0272(18) -0.098(3) 0.0113(15)
F10 0.0370(13) 0.163(3) 0.0526(16) -0.0072(19) 0.0002(12) 0.0345(17)
F11 0.0545(14) 0.0544(15) 0.0619(16) -0.0213(12) -0.0271(12) 0.0106(12)
F12 0.0694(18) 0.0528(16) 0.117(3) 0.0395(16) -0.0591(18) -0.0249(14)
F13 0.0435(13) 0.101(2) 0.0296(12) 0.0048(12) -0.0078(10) -0.0025(13)
F14 0.0925(19) 0.0600(15) 0.0216(10) 0.0037(10) 0.0109(11) 0.0317(14)
F15 0.113(2) 0.0503(14) 0.0312(12) 0.0118(10) 0.0101(13) -0.0336(15)
F16 0.185(4) 0.0240(12) 0.0511(16) -0.0017(11) 0.0028(19) 0.0280(17)
F17 0.068(2) 0.074(2) 0.145(3) -0.070(2) 0.022(2) -0.0347(16)
F18 0.110(2) 0.0313(11) 0.0482(14) -0.0157(10) 0.0272(15) 0.0011(13)
F19 0.0515(13) 0.0651(15) 0.0430(13) 0.0251(11) 0.0182(11) 0.0274(12)
F20 0.203(5) 0.065(2) 0.082(2) 0.0182(18) -0.096(3) -0.008(2)
F21 0.108(2) 0.104(2) 0.082(2) 0.0715(19) 0.0713(19) 0.067(2)
F22 0.0282(13) 0.123(3) 0.157(3) -0.088(3) 0.0014(17) 0.0155(15)
F23 0.0788(19) 0.0444(14) 0.0678(17) 0.0147(12) 0.0387(15) 0.0285(12)
F24 0.088(2) 0.0778(18) 0.0526(15) 0.0180(13) 0.0488(15) 0.0425(16)
P1 0.0193(3) 0.0214(3) 0.0254(4) 0.0032(3) 0.0054(3) 0.0019(3)
P2 0.0216(3) 0.0267(4) 0.0184(4) 0.0002(3) 0.0041(3) 0.0021(3)
Cl1 0.154(2) 0.1114(15) 0.1430(19) 0.0559(14) -0.0351(16) -0.0516(15)
Cl2 0.0885(10) 0.0730(8) 0.0828(9) -0.0099(7) 0.0313(8) -0.0173(7)
Pd1 0.01961(12) 0.02469(13) 0.02058(13) 0.00198(8) 0.00704(9) 0.00358(8)

loop_
_atom_type_symbol
_atom_type_description
_atom_type_scat_dispersion_real
_atom_type_scat_dispersion_imag
_atom_type_scat_source
C C 0.0181 0.0091 'International Tables Vol C Tables 4.2.6.8 and 6.1.1.4'
H H 0.0000 0.0000 'International Tables Vol C Tables 4.2.6.8 and 6.1.1.4'
B B 0.0090 0.0039 'International Tables Vol C Tables 4.2.6.8 and 6.1.1.4'
N N 0.0311 0.0180 'International Tables Vol C Tables 4.2.6.8 and 6.1.1.4'
O O 0.0492 0.0322 'International Tables Vol C Tables 4.2.6.8 and 6.1.1.4'
F F 0.0727 0.0534 'International Tables Vol C Tables 4.2.6.8 and 6.1.1.4'
P P 0.2955 0.4335 'International Tables Vol C Tables 4.2.6.8 and 6.1.1.4'
Cl Cl 0.3639 0.7018 'International Tables Vol C Tables 4.2.6.8 and 6.1.1.4'
Pd Pd 0.1215 3.9337 'International Tables Vol C Tables 4.2.6.8 and 6.1.1.4'

loop_
_geom_angle_atom_site_label_1
_geom_angle_atom_site_label_2
_geom_angle_atom_site_label_3
_geom_angle
C2 C1 C3 109.2(3)
C2 C1 C4 109.7(4)
C3 C1 C4 110.0(3)
C2 C1 P1 104.9(3)
C3 C1 P1 114.0(3)
C4 C1 P1 108.8(3)
C1 C2 H2A 109.5
C1 C2 H2B 109.5
H2A C2 H2B 109.5
C1 C2 H2C 109.5
H2A C2 H2C 109.5
H2B C2 H2C 109.5
C1 C3 H3A 109.5
C1 C3 H3B 109.5
H3A C3 H3B 109.5
C1 C3 H3C 109.5
H3A C3 H3C 109.5
H3B C3 H3C 109.5
C1 C4 H4A 109.5
C1 C4 H4B 109.5
H4A C4 H4B 109.5
C1 C4 H4C 109.5
H4A C4 H4C 109.5
H4B C4 H4C 109.5
C6 C5 H5A 109.5
C6 C5 H5B 109.5
H5A C5 H5B 109.5
C6 C5 H5C 109.5
H5A C5 H5C 109.5
H5B C5 H5C 109.5
C7 C6 C5 109.9(3)
C7 C6 C8 109.2(3)
C5 C6 C8 110.0(3)
C7 C6 P1 107.7(3)
C5 C6 P1 113.9(3)
C8 C6 P1 105.9(2)
C6 C7 H7A 109.5
C6 C7 H7B 109.5
H7A C7 H7B 109.5
C6 C7 H7C 109.5
H7A C7 H7C 109.5
H7B C7 H7C 109.5
C6 C8 H8A 109.5
C6 C8 H8B 109.5
H8A C8 H8B 109.5
C6 C8 H8C 109.5
H8A C8 H8C 109.5
H8B C8 H8C 109.5
N1 C9 O1 116.9(3)
N1 C9 C10 122.3(3)
O1 C9 C10 120.8(3)
C9 C10 C11 117.6(3)
C9 C10 H10 121.2
C11 C10 H10 121.2
C10 C11 C12 121.2(3)
C10 C11 H11 119.4
C12 C11 H11 119.4
C13 C12 C11 117.2(3)
C13 C12 H12 121.4
C11 C12 H12 121.4
N1 C13 O2 117.2(3)
N1 C13 C12 122.8(3)
O2 C13 C12 120.0(3)
C17 C14 C16 111.7(4)
C17 C14 C15 109.1(3)
C16 C14 C15 108.4(4)
C17 C14 P2 113.9(3)
C16 C14 P2 107.6(3)
C15 C14 P2 105.9(2)
C14 C15 H15A 109.5
C14 C15 H15B 109.5
H15A C15 H15B 109.5
C14 C15 H15C 109.5
H15A C15 H15C 109.5
H15B C15 H15C 109.5
C14 C16 H16A 109.5
C14 C16 H16B 109.5
H16A C16 H16B 109.5
C14 C16 H16C 109.5
H16A C16 H16C 109.5
H16B C16 H16C 109.5
C14 C17 H17A 109.5
C14 C17 H17B 109.5
H17A C17 H17B 109.5
C14 C17 H17C 109.5
H17A C17 H17C 109.5
H17B C17 H17C 109.5
C21 C18 C19 108.7(3)
C21 C18 C20 110.4(3)
C19 C18 C20 109.2(3)
C21 C18 P2 113.5(2)
C19 C18 P2 104.8(2)
C20 C18 P2 109.9(3)
C18 C19 H19A 109.5
C18 C19 H19B 109.5
H19A C19 H19B 109.5
C18 C19 H19C 109.5
H19A C19 H19C 109.5
H19B C19 H19C 109.5
C18 C20 H20A 109.5
C18 C20 H20B 109.5
H20A C20 H20B 109.5
C18 C20 H20C 109.5
H20A C20 H20C 109.5
H20B C20 H20C 109.5
C18 C21 H21A 109.5
C18 C21 H21B 109.5
H21A C21 H21B 109.5
C18 C21 H21C 109.5
H21A C21 H21C 109.5
H21B C21 H21C 109.5
Pd1 C22 H22A 109.5
Pd1 C22 H22B 109.5
H22A C22 H22B 109.5
Pd1 C22 H22C 109.5
H22A C22 H22C 109.5
H22B C22 H22C 109.5
C30 C23 C24 115.4(3)
C30 C23 B1 124.3(3)
C24 C23 B1 119.9(2)
C25 C24 C23 122.2(3)
C25 C24 H24 118.9
C23 C24 H24 118.9
C27 C25 C24 121.1(3)
C27 C25 C26 119.9(3)
C24 C25 C26 119.0(3)
F3 C26 F1 109.1(4)
F3 C26 F2 105.4(4)
F1 C26 F2 103.5(3)
F3 C26 C25 113.3(3)
F1 C26 C25 112.4(3)
F2 C26 C25 112.5(3)
C25 C27 C28 117.8(3)
C25 C27 H27 121.1
C28 C27 H27 121.1
C27 C28 C30 121.2(3)
C27 C28 C29 120.2(3)
C30 C28 C29 118.7(3)
F4 C29 F5 107.2(3)
F4 C29 F6 106.3(3)
F5 C29 F6 105.1(3)
F4 C29 C28 113.5(3)
F5 C29 C28 112.1(3)
F6 C29 C28 112.1(3)
C28 C30 C23 122.4(3)
C28 C30 H30 118.8
C23 C30 H30 118.8
C32 C31 C38 115.6(3)
C32 C31 B1 123.1(3)
C38 C31 B1 121.2(3)
C31 C32 C33 122.0(3)
C31 C32 H32 119.0
C33 C32 H32 119.0
C35 C33 C32 120.9(3)
C35 C33 C34 120.1(3)
C32 C33 C34 119.0(3)
F9 C34 F7 111.8(4)
F9 C34 F8 104.0(4)
F7 C34 F8 101.0(3)
F9 C34 C33 114.0(3)
F7 C34 C33 112.8(3)
F8 C34 C33 112.1(4)
C36 C35 C33 118.2(3)
C36 C35 H35 120.9
C33 C35 H35 120.9
C35 C36 C38 120.7(3)
C35 C36 C37 120.1(3)
C38 C36 C37 119.1(3)
F12 C37 F11 105.9(3)
F12 C37 F10 105.5(3)
F11 C37 F10 105.2(3)
F12 C37 C36 113.1(3)
F11 C37 C36 113.5(3)
F10 C37 C36 112.7(3)
C36 C38 C31 122.4(3)
C36 C38 H38 118.8
C31 C38 H38 118.8
C46 C39 C40 115.6(3)
C46 C39 B1 122.2(2)
C40 C39 B1 121.7(2)
C41 C40 C39 122.4(3)
C41 C40 H40 118.8
C39 C40 H40 118.8
C43 C41 C40 120.8(3)
C43 C41 C42 119.5(3)
C40 C41 C42 119.6(3)
F14 C42 F15 106.2(3)
F14 C42 F13 105.1(3)
F15 C42 F13 106.4(3)
F14 C42 C41 113.4(3)
F15 C42 C41 113.1(3)
F13 C42 C41 111.9(3)
C41 C43 C44 118.0(3)
C41 C43 H43 121.0
C44 C43 H43 121.0
C43 C44 C46 120.9(3)
C43 C44 C45 119.5(3)
C46 C44 C45 119.6(3)
F16 C45 F17 108.3(4)
F16 C45 F18 106.4(3)
F17 C45 F18 103.2(4)
F16 C45 C44 113.6(3)
F17 C45 C44 111.6(3)
F18 C45 C44 113.0(3)
C44 C46 C39 122.2(3)
C44 C46 H46 118.9
C39 C46 H46 118.9
C54 C47 C48 115.8(3)
C54 C47 B1 122.3(3)
C48 C47 B1 121.7(3)
C49 C48 C47 121.8(3)
C49 C48 H48 119.1
C47 C48 H48 119.1
C51 C49 C48 121.0(3)
C51 C49 C50 119.0(3)
C48 C49 C50 120.0(3)
F20 C50 F19 107.1(4)
F20 C50 F21 106.3(4)
F19 C50 F21 104.7(3)
F20 C50 C49 112.4(3)
F19 C50 C49 114.1(3)
F21 C50 C49 111.7(3)
C52 C51 C49 118.3(3)
C52 C51 H51 120.9
C49 C51 H51 120.9
C51 C52 C54 120.8(3)
C51 C52 C53 120.1(3)
C54 C52 C53 119.0(3)
F22 C53 F24 109.3(4)
F22 C53 F23 106.0(4)
F24 C53 F23 102.8(3)
F22 C53 C52 113.2(3)
F24 C53 C52 113.0(3)
F23 C53 C52 111.7(3)
C52 C54 C47 122.3(3)
C52 C54 H54 118.8
C47 C54 H54 118.8
Cl1 C100 Cl2 116.7(4)
Cl1 C100 H10A 108.1
Cl2 C100 H10A 108.1
Cl1 C100 H10B 108.1
Cl2 C100 H10B 108.1
H10A C100 H10B 107.3
C47 B1 C31 104.7(2)
C47 B1 C39 112.4(2)
C31 B1 C39 111.7(2)
C47 B1 C23 111.9(2)
C31 B1 C23 113.4(2)
C39 B1 C23 103.0(2)
C13 N1 C9 118.9(3)
C13 N1 Pd1 120.3(2)
C9 N1 Pd1 120.8(2)
C9 O1 P1 119.91(19)
C13 O2 P2 120.17(18)
O1 P1 C6 101.26(15)
O1 P1 C1 99.39(14)
C6 P1 C1 115.32(17)
O1 P1 Pd1 100.04(8)
C6 P1 Pd1 116.19(11)
C1 P1 Pd1 119.26(12)
O2 P2 C18 99.43(13)
O2 P2 C14 100.91(14)
C18 P2 C14 114.99(17)
O2 P2 Pd1 99.80(8)
C18 P2 Pd1 119.65(11)
C14 P2 Pd1 116.44(13)
C22 Pd1 N1 179.86(14)
C22 Pd1 P2 98.86(11)
N1 Pd1 P2 81.01(7)
C22 Pd1 P1 99.57(11)
N1 Pd1 P1 80.56(7)
P2 Pd1 P1 161.57(3)

loop_
_geom_bond_atom_site_label_1
_geom_bond_atom_site_label_2
_geom_bond_distance
C1 C2 1.527(6)
C1 C3 1.535(5)
C1 C4 1.537(5)
C1 P1 1.849(3)
C2 H2A 0.9800
C2 H2B 0.9800
C2 H2C 0.9800
C3 H3A 0.9800
C3 H3B 0.9800
C3 H3C 0.9800
C4 H4A 0.9800
C4 H4B 0.9800
C4 H4C 0.9800
C5 C6 1.536(5)
C5 H5A 0.9800
C5 H5B 0.9800
C5 H5C 0.9800
C6 C7 1.535(6)
C6 C8 1.542(6)
C6 P1 1.849(3)
C7 H7A 0.9800
C7 H7B 0.9800
C7 H7C 0.9800
C8 H8A 0.9800
C8 H8B 0.9800
C8 H8C 0.9800
C9 N1 1.347(4)
C9 O1 1.354(4)
C9 C10 1.376(4)
C10 C11 1.385(5)
C10 H10 0.9500
C11 C12 1.385(5)
C11 H11 0.9500
C12 C13 1.376(4)
C12 H12 0.9500
C13 N1 1.344(4)
C13 O2 1.356(4)
C14 C17 1.527(6)
C14 C16 1.536(6)
C14 C15 1.538(6)
C14 P2 1.850(3)
C15 H15A 0.9800
C15 H15B 0.9800
C15 H15C 0.9800
C16 H16A 0.9800
C16 H16B 0.9800
C16 H16C 0.9800
C17 H17A 0.9800
C17 H17B 0.9800
C17 H17C 0.9800
C18 C21 1.532(5)
C18 C19 1.533(5)
C18 C20 1.540(5)
C18 P2 1.848(3)
C19 H19A 0.9800
C19 H19B 0.9800
C19 H19C 0.9800
C20 H20A 0.9800
C20 H20B 0.9800
C20 H20C 0.9800
C21 H21A 0.9800
C21 H21B 0.9800
C21 H21C 0.9800
C22 Pd1 2.060(3)
C22 H22A 0.9800
C22 H22B 0.9800
C22 H22C 0.9800
C23 C30 1.397(4)
C23 C24 1.410(4)
C23 B1 1.644(4)
C24 C25 1.393(4)
C24 H24 0.9500
C25 C27 1.384(5)
C25 C26 1.503(5)
C26 F3 1.302(5)
C26 F1 1.312(5)
C26 F2 1.328(5)
C27 C28 1.385(5)
C27 H27 0.9500
C28 C30 1.393(4)
C28 C29 1.500(4)
C29 F4 1.327(4)
C29 F5 1.331(4)
C29 F6 1.337(4)
C30 H30 0.9500
C31 C32 1.398(4)
C31 C38 1.402(4)
C31 B1 1.643(4)
C32 C33 1.398(4)
C32 H32 0.9500
C33 C35 1.385(5)
C33 C34 1.499(5)
C34 F9 1.295(5)
C34 F7 1.312(5)
C34 F8 1.344(6)
C35 C36 1.382(4)
C35 H35 0.9500
C36 C38 1.392(4)
C36 C37 1.499(4)
C37 F12 1.316(4)
C37 F11 1.318(4)
C37 F10 1.319(4)
C38 H38 0.9500
C39 C46 1.396(4)
C39 C40 1.405(4)
C39 B1 1.644(4)
C40 C41 1.390(4)
C40 H40 0.9500
C41 C43 1.385(4)
C41 C42 1.502(5)
C42 F14 1.325(4)
C42 F15 1.326(4)
C42 F13 1.332(4)
C43 C44 1.387(5)
C43 H43 0.9500
C44 C46 1.395(4)
C44 C45 1.498(4)
C45 F16 1.305(5)
C45 F17 1.328(5)
C45 F18 1.328(5)
C46 H46 0.9500
C47 C54 1.396(4)
C47 C48 1.403(4)
C47 B1 1.639(4)
C48 C49 1.392(4)
C48 H48 0.9500
C49 C51 1.384(5)
C49 C50 1.497(5)
C50 F20 1.311(5)
C50 F19 1.320(5)
C50 F21 1.331(5)
C51 C52 1.378(5)
C51 H51 0.9500
C52 C54 1.392(4)
C52 C53 1.506(5)
C53 F22 1.297(5)
C53 F24 1.327(4)
C53 F23 1.341(4)
C54 H54 0.9500
C100 Cl1 1.685(7)
C100 Cl2 1.725(8)
C100 H10A 0.9900
C100 H10B 0.9900
N1 Pd1 2.064(2)
O1 P1 1.676(2)
O2 P2 1.679(2)
P1 Pd1 2.2932(8)
P2 Pd1 2.2896(8)

loop_
_geom_torsion_atom_site_label_1
_geom_torsion_atom_site_label_2
_geom_torsion_atom_site_label_3
_geom_torsion_atom_site_label_4
_geom_torsion
N1 C9 C10 C11 -1.1(5)
O1 C9 C10 C11 179.0(3)
C9 C10 C11 C12 0.3(5)
C10 C11 C12 C13 1.1(5)
C11 C12 C13 N1 -1.7(5)
C11 C12 C13 O2 178.6(3)
C30 C23 C24 C25 -1.0(4)
B1 C23 C24 C25 171.7(3)
C23 C24 C25 C27 1.5(5)
C23 C24 C25 C26 -178.1(3)
C27 C25 C26 F3 11.6(5)
C24 C25 C26 F3 -168.8(4)
C27 C25 C26 F1 -112.5(4)
C24 C25 C26 F1 67.1(4)
C27 C25 C26 F2 131.1(3)
C24 C25 C26 F2 -49.3(4)
C24 C25 C27 C28 -0.5(5)
C26 C25 C27 C28 179.1(3)
C25 C27 C28 C30 -0.9(5)
C25 C27 C28 C29 179.9(3)
C27 C28 C29 F4 -10.4(5)
C30 C28 C29 F4 170.4(3)
C27 C28 C29 F5 111.2(4)
C30 C28 C29 F5 -68.0(4)
C27 C28 C29 F6 -130.9(3)
C30 C28 C29 F6 49.9(4)
C27 C28 C30 C23 1.5(5)
C29 C28 C30 C23 -179.4(3)
C24 C23 C30 C28 -0.5(4)
B1 C23 C30 C28 -172.8(3)
C38 C31 C32 C33 -2.3(4)
B1 C31 C32 C33 -178.7(3)
C31 C32 C33 C35 0.3(5)
C31 C32 C33 C34 -177.9(3)
C35 C33 C34 F9 6.1(6)
C32 C33 C34 F9 -175.8(4)
C35 C33 C34 F7 -122.8(4)
C32 C33 C34 F7 55.4(5)
C35 C33 C34 F8 124.0(4)
C32 C33 C34 F8 -57.9(5)
C32 C33 C35 C36 1.4(5)
C34 C33 C35 C36 179.5(3)
C33 C35 C36 C38 -0.9(5)
C33 C35 C36 C37 -179.6(3)
C35 C36 C37 F12 146.0(4)
C38 C36 C37 F12 -32.7(5)
C35 C36 C37 F11 25.3(5)
C38 C36 C37 F11 -153.5(3)
C35 C36 C37 F10 -94.3(4)
C38 C36 C37 F10 87.0(4)
C35 C36 C38 C31 -1.3(5)
C37 C36 C38 C31 177.4(3)
C32 C31 C38 C36 2.9(4)
B1 C31 C38 C36 179.3(3)
C46 C39 C40 C41 0.7(4)
B1 C39 C40 C41 173.4(3)
C39 C40 C41 C43 -0.9(4)
C39 C40 C41 C42 177.4(3)
C43 C41 C42 F14 -147.6(3)
C40 C41 C42 F14 34.1(4)
C43 C41 C42 F15 -26.5(5)
C40 C41 C42 F15 155.1(3)
C43 C41 C42 F13 93.7(4)
C40 C41 C42 F13 -84.7(4)
C40 C41 C43 C44 0.5(4)
C42 C41 C43 C44 -177.8(3)
C41 C43 C44 C46 0.0(4)
C41 C43 C44 C45 -177.3(3)
C43 C44 C45 F16 -28.4(5)
C46 C44 C45 F16 154.2(4)
C43 C44 C45 F17 94.4(4)
C46 C44 C45 F17 -83.0(4)
C43 C44 C45 F18 -149.8(3)
C46 C44 C45 F18 32.9(5)
C43 C44 C46 C39 -0.1(5)
C45 C44 C46 C39 177.2(3)
C40 C39 C46 C44 -0.2(4)
B1 C39 C46 C44 -172.8(3)
C54 C47 C48 C49 0.6(4)
B1 C47 C48 C49 175.7(3)
C47 C48 C49 C51 0.3(5)
C47 C48 C49 C50 177.8(3)
C51 C49 C50 F20 83.4(5)
C48 C49 C50 F20 -94.1(5)
C51 C49 C50 F19 -154.4(3)
C48 C49 C50 F19 28.0(5)
C51 C49 C50 F21 -35.9(5)
C48 C49 C50 F21 146.5(4)
C48 C49 C51 C52 -0.5(5)
C50 C49 C51 C52 -178.1(3)
C49 C51 C52 C54 -0.2(5)
C49 C51 C52 C53 178.6(3)
C51 C52 C53 F22 114.6(4)
C54 C52 C53 F22 -66.7(5)
C51 C52 C53 F24 -10.4(5)
C54 C52 C53 F24 168.3(3)
C51 C52 C53 F23 -125.8(3)
C54 C52 C53 F23 53.0(4)
C51 C52 C54 C47 1.2(5)
C53 C52 C54 C47 -177.6(3)
C48 C47 C54 C52 -1.4(4)
B1 C47 C54 C52 -176.4(3)
C54 C47 B1 C31 83.7(3)
C48 C47 B1 C31 -91.0(3)
C54 C47 B1 C39 -37.7(4)
C48 C47 B1 C39 147.6(3)
C54 C47 B1 C23 -153.0(3)
C48 C47 B1 C23 32.2(4)
C32 C31 B1 C47 83.3(3)
C38 C31 B1 C47 -92.9(3)
C32 C31 B1 C39 -154.9(3)
C38 C31 B1 C39 29.0(4)
C32 C31 B1 C23 -39.0(4)
C38 C31 B1 C23 144.9(3)
C46 C39 B1 C47 -32.4(4)
C40 C39 B1 C47 155.5(2)
C46 C39 B1 C31 -149.7(3)
C40 C39 B1 C31 38.2(3)
C46 C39 B1 C23 88.2(3)
C40 C39 B1 C23 -83.9(3)
C30 C23 B1 C47 -141.8(3)
C24 C23 B1 C47 46.2(3)
C30 C23 B1 C31 -23.7(4)
C24 C23 B1 C31 164.3(2)
C30 C23 B1 C39 97.2(3)
C24 C23 B1 C39 -74.8(3)
O2 C13 N1 C9 -179.4(3)
C12 C13 N1 C9 1.0(4)
O2 C13 N1 Pd1 1.9(4)
C12 C13 N1 Pd1 -177.8(2)
O1 C9 N1 C13 -179.6(3)
C10 C9 N1 C13 0.5(4)
O1 C9 N1 Pd1 -0.9(4)
C10 C9 N1 Pd1 179.2(2)
N1 C9 O1 P1 11.8(4)
C10 C9 O1 P1 -168.3(2)
N1 C13 O2 P2 8.5(4)
C12 C13 O2 P2 -171.8(2)
C9 O1 P1 C6 104.8(2)
C9 O1 P1 C1 -136.9(2)
C9 O1 P1 Pd1 -14.7(2)
C7 C6 P1 O1 -172.4(2)
C5 C6 P1 O1 65.4(3)
C8 C6 P1 O1 -55.6(3)
C7 C6 P1 C1 81.4(3)
C5 C6 P1 C1 -40.8(4)
C8 C6 P1 C1 -161.8(3)
C7 C6 P1 Pd1 -65.2(3)
C5 C6 P1 Pd1 172.6(3)
C8 C6 P1 Pd1 51.6(3)
C2 C1 P1 O1 78.3(3)
C3 C1 P1 O1 -41.2(3)
C4 C1 P1 O1 -164.4(3)
C2 C1 P1 C6 -174.4(3)
C3 C1 P1 C6 66.1(3)
C4 C1 P1 C6 -57.1(3)
C2 C1 P1 Pd1 -28.9(3)
C3 C1 P1 Pd1 -148.3(2)
C4 C1 P1 Pd1 88.5(3)
C13 O2 P2 C18 -135.2(2)
C13 O2 P2 C14 106.9(2)
C13 O2 P2 Pd1 -12.7(2)
C21 C18 P2 O2 -40.0(3)
C19 C18 P2 O2 78.5(2)
C20 C18 P2 O2 -164.3(2)
C21 C18 P2 C14 66.8(3)
C19 C18 P2 C14 -174.7(2)
C20 C18 P2 C14 -57.5(3)
C21 C18 P2 Pd1 -147.0(2)
C19 C18 P2 Pd1 -28.5(3)
C20 C18 P2 Pd1 88.7(3)
C17 C14 P2 O2 62.8(3)
C16 C14 P2 O2 -172.8(3)
C15 C14 P2 O2 -57.0(3)
C17 C14 P2 C18 -43.1(4)
C16 C14 P2 C18 81.3(3)
C15 C14 P2 C18 -162.9(2)
C17 C14 P2 Pd1 169.6(3)
C16 C14 P2 Pd1 -66.0(3)
C15 C14 P2 Pd1 49.8(3)
C13 N1 Pd1 P2 -7.7(2)
C9 N1 Pd1 P2 173.6(2)
C13 N1 Pd1 P1 172.2(2)
C9 N1 Pd1 P1 -6.5(2)
O2 P2 Pd1 C22 -170.61(15)
C18 P2 Pd1 C22 -63.77(18)
C14 P2 Pd1 C22 81.92(19)
O2 P2 Pd1 N1 9.34(11)
C18 P2 Pd1 N1 116.17(15)
C14 P2 Pd1 N1 -98.14(15)
O2 P2 Pd1 P1 9.01(13)
C18 P2 Pd1 P1 115.84(15)
C14 P2 Pd1 P1 -98.47(16)
O1 P1 Pd1 C22 -170.32(16)
C6 P1 Pd1 C22 81.74(19)
C1 P1 Pd1 C22 -63.52(19)
O1 P1 Pd1 N1 9.73(11)
C6 P1 Pd1 N1 -98.20(16)
C1 P1 Pd1 N1 116.53(15)
O1 P1 Pd1 P2 10.07(14)
C6 P1 Pd1 P2 -97.87(16)
C1 P1 Pd1 P2 116.87(16)
